data_1506687
loop_
_publ_author_name
'Gallant, Amanda J.'
'Yun, Michael'
'Sauer, Marc'
'Yeung, Charles S.'
'MacLachlan, Mark J.'

_publ_section_title
;
 Tautomerization in naphthalenediimines: a keto-enamine Schiff base
 macrocycle.
;
_journal_issue 22
_journal_name_full 'Organic letters'
_journal_page_first 4827
_journal_page_last 4830
_journal_paper_doi 10.1021/ol051511z
_journal_volume 7
_journal_year 2005
_chemical_formula_sum 'C38 H48 N4 O8'
_chemical_formula_weight 688.80
_chemical_name_systematic
;
 ?
;
_space_group_IT_number 2
_symmetry_cell_setting triclinic
_symmetry_space_group_name_Hall '-P 1'
_symmetry_space_group_name_H-M 'P -1'
_atom_sites_solution_hydrogens geom
_atom_sites_solution_primary direct
_atom_sites_solution_secondary difmap
_audit_creation_method SHELXL-97
_cell_angle_alpha 101.06
_cell_angle_beta 93.76
_cell_angle_gamma 95.58
_cell_formula_units_Z 2
_cell_length_a 11.067
_cell_length_b 11.991
_cell_length_c 14.815
_cell_measurement_reflns_used 23356
_cell_measurement_temperature 173(2)
_cell_measurement_theta_max 18.779
_cell_measurement_theta_min 2.3985
_cell_volume 1913.204
_computing_structure_refinement 'SHELXL-97 (Sheldrick, 1997)'
_diffrn_ambient_temperature 293(2)
_diffrn_measured_fraction_theta_full 0.983
_diffrn_measured_fraction_theta_max 0.983
_diffrn_radiation_monochromator graphite
_diffrn_radiation_source 'fine-focus sealed tube'
_diffrn_radiation_type MoK\a
_diffrn_radiation_wavelength 0.71073
_diffrn_reflns_av_R_equivalents 0.1550
_diffrn_reflns_av_sigmaI/netI 0.1833
_diffrn_reflns_limit_h_max 11
_diffrn_reflns_limit_h_min -11
_diffrn_reflns_limit_k_max 12
_diffrn_reflns_limit_k_min -12
_diffrn_reflns_limit_l_max 15
_diffrn_reflns_limit_l_min -13
_diffrn_reflns_number 23286
_diffrn_reflns_theta_full 22.51
_diffrn_reflns_theta_max 22.51
_diffrn_reflns_theta_min 1.74
_exptl_absorpt_coefficient_mu 0.084
_exptl_absorpt_correction_T_max 0.997
_exptl_absorpt_correction_T_min 0.751
_exptl_absorpt_correction_type multi-scan
_exptl_crystal_colour red
_exptl_crystal_density_diffrn 1.196
_exptl_crystal_density_method 'not measured'
_exptl_crystal_description needle
_exptl_crystal_F_000 736
_exptl_crystal_size_max 0.35
_exptl_crystal_size_mid 0.07
_exptl_crystal_size_min 0.03
_refine_diff_density_max 0.187
_refine_diff_density_min -0.188
_refine_diff_density_rms 0.046
_refine_ls_extinction_method none
_refine_ls_goodness_of_fit_ref 0.957
_refine_ls_hydrogen_treatment mixed
_refine_ls_matrix_type full
_refine_ls_number_parameters 611
_refine_ls_number_reflns 4922
_refine_ls_number_restraints 0
_refine_ls_restrained_S_all 0.957
_refine_ls_R_factor_all 0.2010
_refine_ls_R_factor_gt 0.0596
_refine_ls_shift/su_max 0.024
_refine_ls_shift/su_mean 0.001
_refine_ls_structure_factor_coef Fsqd
_refine_ls_weighting_details 'calc w=1/[\s^2^(Fo^2^)+(0.0489P)^2^+0.0000P] where P=(Fo^2^+2Fc^2^)/3'
_refine_ls_weighting_scheme calc
_refine_ls_wR_factor_gt 0.0996
_refine_ls_wR_factor_ref 0.1372
_reflns_number_gt 2011
_reflns_number_total 4922
_reflns_threshold_expression >2sigma(I)
_cod_data_source_file ol051511zsi20050628_064628.cif
_cod_data_source_block mm029
_cod_original_cell_volume 1913.2
_cod_database_code 1506687

loop_
_symmetry_equiv_pos_as_xyz
'x, y, z'
'-x, -y, -z'

loop_
_atom_site_label
_atom_site_type_symbol
_atom_site_fract_x
_atom_site_fract_y
_atom_site_fract_z
_atom_site_U_iso_or_equiv
_atom_site_adp_type
_atom_site_occupancy
_atom_site_symmetry_multiplicity
_atom_site_calc_flag
_atom_site_refinement_flags
O2 O 0.8298(3) -0.3061(3) 0.6315(2) 0.0389(10) Uani 1 1 d .
N2 N 0.8660(4) -0.5090(4) 0.5578(3) 0.0270(11) Uani 1 1 d .
N1 N 0.6800(4) 0.0335(4) 0.5218(4) 0.0309(12) Uani 1 1 d .
O3 O 0.5538(3) 0.0482(3) 0.6983(2) 0.0393(10) Uani 1 1 d .
O4 O 0.7110(3) 0.1092(3) 0.8097(2) 0.0401(10) Uani 1 1 d .
O1 O 0.7836(3) -0.0977(3) 0.6140(3) 0.0445(11) Uani 1 1 d .
N3 N 0.7040(5) 0.1901(4) 0.6884(4) 0.0340(13) Uani 1 1 d .
O6 O 0.9141(3) -0.4231(3) 0.8621(2) 0.0476(11) Uani 1 1 d .
C13 C 0.6372(4) 0.1411(4) 0.5227(4) 0.0294(14) Uani 1 1 d .
C4 C 0.7045(4) -0.1618(4) 0.4575(4) 0.0267(13) Uani 1 1 d .
C24 C 0.9126(4) -0.6124(4) 0.5686(4) 0.0289(14) Uani 1 1 d .
O61 O 1.1216(4) -0.3155(3) 0.7322(3) 0.0485(12) Uani 1 1 d .
N4 N 0.9642(4) -0.5211(4) 0.7302(3) 0.0318(12) Uani 1 1 d .
C11 C 0.6640(5) -0.0559(5) 0.4526(5) 0.0300(14) Uani 1 1 d .
C14 C 0.5876(5) 0.1721(5) 0.4435(4) 0.0378(15) Uani 1 1 d .
O5 O 0.8218(3) -0.6044(3) 0.8090(2) 0.0495(11) Uani 1 1 d .
C6 C 0.6858(4) -0.2564(4) 0.3776(4) 0.0288(13) Uani 1 1 d .
C3 C 0.7698(4) -0.3857(4) 0.4739(4) 0.0279(13) Uani 1 1 d .
C18 C 0.6498(4) 0.2185(5) 0.6069(4) 0.0283(14) Uani 1 1 d .
C5 C 0.7138(4) -0.3666(4) 0.3853(4) 0.0289(14) Uani 1 1 d .
C2 C 0.7598(4) -0.1761(5) 0.5439(4) 0.0343(15) Uani 1 1 d .
C8 C 0.6405(5) -0.2420(5) 0.2901(4) 0.0373(15) Uani 1 1 d .
C12 C 0.8130(5) -0.4883(5) 0.4798(4) 0.0272(14) Uani 1 1 d .
C1 C 0.7872(4) -0.2946(5) 0.5527(4) 0.0330(14) Uani 1 1 d .
O51 O 0.9833(5) -0.1361(4) 0.7503(4) 0.0903(18) Uani 1 1 d .
C19 C 0.6452(6) 0.1092(5) 0.7295(4) 0.0326(14) Uani 1 1 d .
C29 C 0.9607(4) -0.6172(4) 0.6566(4) 0.0306(14) Uani 1 1 d .
C25 C 0.9093(5) -0.7068(5) 0.4966(4) 0.0323(15) Uani 1 1 d .
C27 C 1.0013(5) -0.8114(5) 0.6011(4) 0.0389(16) Uani 1 1 d .
C28 C 1.0048(5) -0.7170(5) 0.6724(4) 0.0374(15) Uani 1 1 d .
C16 C 0.5702(5) 0.3611(5) 0.5325(5) 0.0430(16) Uani 1 1 d .
C10 C 0.6161(5) -0.3314(6) 0.2160(4) 0.0480(17) Uani 1 1 d .
C17 C 0.6174(5) 0.3284(5) 0.6107(5) 0.0384(16) Uani 1 1 d .
C15 C 0.5536(5) 0.2832(5) 0.4513(5) 0.0433(17) Uani 1 1 d .
C26 C 0.9528(5) -0.8053(5) 0.5135(5) 0.0367(16) Uani 1 1 d .
C7 C 0.6848(5) -0.4569(5) 0.3094(5) 0.0429(17) Uani 1 1 d .
C30 C 0.8935(5) -0.5236(5) 0.8014(4) 0.0379(15) Uani 1 1 d .
C9 C 0.6371(5) -0.4404(6) 0.2255(4) 0.0495(17) Uani 1 1 d .
C22 C 0.6414(8) -0.0830(6) 0.8321(6) 0.068(2) Uani 1 1 d .
C20 C 0.6594(6) 0.0433(5) 0.8745(4) 0.0483(16) Uani 1 1 d .
C62 C 1.1925(6) -0.2955(7) 0.8198(5) 0.0555(19) Uani 1 1 d .
C23 C 0.7576(9) 0.0728(9) 0.9554(6) 0.080(3) Uani 1 1 d .
C33 C 0.7038(9) -0.3922(8) 0.8796(8) 0.097(3) Uani 1 1 d .
C31 C 0.8254(7) -0.3913(5) 0.9303(5) 0.0653(19) Uani 1 1 d .
C61 C 1.3163(8) -0.2346(8) 0.8117(8) 0.081(3) Uani 1 1 d .
C52 C 1.0110(7) -0.0202(6) 0.7660(6) 0.096(3) Uani 1 1 d .
H52A H 0.9594 0.0126 0.8122 0.115 Uiso 1 1 calc R
H52B H 0.9867 0.0043 0.7095 0.115 Uiso 1 1 calc R
C21 C 0.5426(9) 0.0915(9) 0.9041(7) 0.077(3) Uani 1 1 d .
C34 C 0.8791(6) -0.2672(5) 0.9737(5) 0.108(3) Uani 1 1 d .
H34A H 0.9571 -0.2678 1.0059 0.161 Uiso 1 1 calc R
H34B H 0.8251 -0.2330 1.0163 0.161 Uiso 1 1 calc R
H34C H 0.8884 -0.2239 0.9259 0.161 Uiso 1 1 calc R
C32 C 0.8277(12) -0.4657(9) 1.0021(7) 0.097(3) Uani 1 1 d .
C51 C 1.1281(8) 0.0290(6) 0.7940(7) 0.163(5) Uani 1 1 d .
H51A H 1.1307 0.1107 0.8029 0.244 Uiso 1 1 calc R
H51B H 1.1811 0.0025 0.7476 0.244 Uiso 1 1 calc R
H51C H 1.1545 0.0083 0.8510 0.244 Uiso 1 1 calc R
H25 H 0.880(4) -0.706(3) 0.433(3) 0.027(14) Uiso 1 1 d .
H11 H 0.613(3) -0.054(3) 0.399(3) 0.012(13) Uiso 1 1 d .
H7 H 0.700(3) -0.534(3) 0.313(2) 0.009(12) Uiso 1 1 d .
H10 H 0.581(3) -0.317(3) 0.157(3) 0.013(12) Uiso 1 1 d .
H8 H 0.617(4) -0.168(4) 0.279(3) 0.037(15) Uiso 1 1 d .
H26 H 0.955(4) -0.873(4) 0.463(3) 0.051(17) Uiso 1 1 d .
H12 H 0.808(4) -0.549(4) 0.425(3) 0.036(16) Uiso 1 1 d .
H27 H 1.028(4) -0.880(4) 0.615(3) 0.040(16) Uiso 1 1 d .
H17 H 0.636(3) 0.384(3) 0.670(3) 0.021(14) Uiso 1 1 d .
H28 H 1.037(4) -0.714(4) 0.740(3) 0.050(16) Uiso 1 1 d .
H16 H 0.543(4) 0.446(4) 0.536(3) 0.056(16) Uiso 1 1 d .
H2 H 0.866(4) -0.447(4) 0.615(3) 0.045(16) Uiso 1 1 d .
H1 H 0.721(5) 0.015(4) 0.574(3) 0.06(2) Uiso 1 1 d .
H15 H 0.526(4) 0.303(4) 0.394(3) 0.051(17) Uiso 1 1 d .
H14 H 0.582(4) 0.113(4) 0.376(3) 0.060(17) Uiso 1 1 d .
H9 H 0.618(4) -0.511(4) 0.172(4) 0.070(19) Uiso 1 1 d .
H4 H 1.020(4) -0.454(4) 0.731(3) 0.043(16) Uiso 1 1 d .
H23B H 0.738(5) 0.027(5) 1.001(4) 0.08(2) Uiso 1 1 d .
H21A H 0.481(5) 0.075(5) 0.849(4) 0.09(3) Uiso 1 1 d .
H22A H 0.626(5) -0.121(5) 0.879(4) 0.08(2) Uiso 1 1 d .
H23C H 0.831(5) 0.039(5) 0.938(4) 0.08(3) Uiso 1 1 d .
H22B H 0.727(6) -0.107(5) 0.810(4) 0.10(2) Uiso 1 1 d .
H23A H 0.788(6) 0.164(6) 0.972(5) 0.14(3) Uiso 1 1 d .
H22C H 0.566(7) -0.097(6) 0.781(5) 0.15(3) Uiso 1 1 d .
H32B H 0.793(6) -0.544(5) 0.974(4) 0.10(3) Uiso 1 1 d .
H33C H 0.658(5) -0.490(5) 0.852(4) 0.09(2) Uiso 1 1 d .
H33A H 0.658(6) -0.363(5) 0.924(4) 0.10(3) Uiso 1 1 d .
H33B H 0.686(6) -0.363(5) 0.815(5) 0.12(3) Uiso 1 1 d .
H32A H 0.774(7) -0.440(7) 1.058(6) 0.18(4) Uiso 1 1 d .
H32C H 0.912(9) -0.462(9) 1.035(7) 0.25(7) Uiso 1 1 d .
H3 H 0.751(4) 0.238(4) 0.723(3) 0.04(2) Uiso 1 1 d .
H61A H 1.351(6) -0.291(6) 0.767(5) 0.12(3) Uiso 1 1 d .
H61B H 1.322(6) -0.148(6) 0.789(5) 0.15(3) Uiso 1 1 d .
H61C H 1.359(5) -0.224(5) 0.862(4) 0.07(3) Uiso 1 1 d .
H61 H 1.079(5) -0.259(4) 0.735(3) 0.05(2) Uiso 1 1 d .
H51 H 0.920(4) -0.159(4) 0.717(3) 0.043(19) Uiso 1 1 d .
H21B H 0.559(6) 0.174(5) 0.927(4) 0.11(3) Uiso 1 1 d .
H21C H 0.516(8) 0.049(7) 0.941(6) 0.21(5) Uiso 1 1 d .
H62A H 1.209(5) -0.387(5) 0.839(4) 0.10(2) Uiso 1 1 d .
H62B H 1.151(6) -0.255(5) 0.864(4) 0.11(3) Uiso 1 1 d .

loop_
_atom_site_aniso_label
_atom_site_aniso_U_11
_atom_site_aniso_U_22
_atom_site_aniso_U_33
_atom_site_aniso_U_23
_atom_site_aniso_U_13
_atom_site_aniso_U_12
O2 0.045(2) 0.036(2) 0.037(3) 0.008(2) -0.001(2) 0.0127(19)
N2 0.023(3) 0.024(3) 0.032(3) 0.002(3) 0.005(2) 0.004(2)
N1 0.033(3) 0.022(3) 0.038(4) 0.005(3) 0.004(3) 0.004(2)
O3 0.028(2) 0.038(2) 0.050(3) 0.013(2) -0.006(2) -0.007(2)
O4 0.042(2) 0.046(2) 0.032(2) 0.011(2) -0.003(2) -0.0033(19)
O1 0.056(3) 0.033(2) 0.042(3) 0.000(2) -0.011(2) 0.018(2)
N3 0.033(3) 0.027(3) 0.041(4) 0.006(3) 0.003(3) -0.002(3)
O6 0.057(3) 0.040(3) 0.041(3) -0.002(2) 0.009(2) -0.002(2)
C13 0.025(3) 0.023(4) 0.042(4) 0.012(3) 0.009(3) 0.003(3)
C4 0.021(3) 0.029(4) 0.031(4) 0.007(3) 0.004(3) 0.005(3)
C24 0.022(3) 0.026(4) 0.041(4) 0.015(3) 0.008(3) -0.002(3)
O61 0.058(3) 0.033(3) 0.052(3) 0.004(2) 0.007(3) -0.004(2)
N4 0.037(3) 0.028(3) 0.029(3) 0.006(3) 0.004(3) -0.006(3)
C11 0.015(3) 0.040(4) 0.035(4) 0.015(4) -0.003(3) -0.005(3)
C14 0.031(4) 0.039(4) 0.050(5) 0.022(4) 0.011(3) 0.007(3)
O5 0.055(3) 0.037(2) 0.054(3) 0.008(2) 0.020(2) -0.012(2)
C6 0.025(3) 0.040(4) 0.023(4) 0.008(3) 0.001(3) 0.007(3)
C3 0.024(3) 0.023(3) 0.038(4) 0.005(3) 0.009(3) 0.005(3)
C18 0.015(3) 0.029(4) 0.046(4) 0.017(3) 0.010(3) 0.003(3)
C5 0.017(3) 0.032(4) 0.040(4) 0.011(3) 0.005(3) 0.006(3)
C2 0.025(4) 0.033(4) 0.047(5) 0.008(3) 0.006(3) 0.013(3)
C8 0.033(4) 0.043(4) 0.040(5) 0.010(4) 0.006(3) 0.017(3)
C12 0.023(3) 0.026(4) 0.032(4) 0.006(3) 0.002(3) -0.002(3)
C1 0.022(3) 0.047(4) 0.034(4) 0.016(4) 0.003(3) 0.010(3)
O51 0.085(4) 0.054(4) 0.114(5) -0.001(3) -0.056(4) 0.001(3)
C19 0.040(4) 0.029(4) 0.033(4) 0.006(3) 0.008(4) 0.016(3)
C29 0.024(3) 0.028(4) 0.039(4) 0.006(3) 0.006(3) -0.001(3)
C25 0.029(4) 0.034(4) 0.032(4) 0.005(4) 0.003(3) 0.000(3)
C27 0.041(4) 0.033(4) 0.051(5) 0.020(4) 0.015(4) 0.015(3)
C28 0.036(4) 0.039(4) 0.041(5) 0.017(4) 0.007(3) 0.004(3)
C16 0.036(4) 0.033(4) 0.065(5) 0.020(4) 0.013(4) 0.003(3)
C10 0.059(5) 0.061(5) 0.026(4) 0.009(4) 0.000(4) 0.020(4)
C17 0.033(4) 0.031(4) 0.055(5) 0.016(4) 0.014(4) 0.002(3)
C15 0.036(4) 0.049(5) 0.056(5) 0.034(4) 0.008(4) 0.009(3)
C26 0.028(4) 0.031(4) 0.054(5) 0.010(4) 0.021(3) 0.009(3)
C7 0.045(4) 0.025(4) 0.057(5) 0.003(4) -0.004(4) 0.008(3)
C30 0.045(4) 0.029(4) 0.040(4) 0.008(4) 0.002(4) 0.007(3)
C9 0.062(5) 0.046(5) 0.036(5) -0.001(4) -0.010(4) 0.014(4)
C22 0.078(7) 0.047(5) 0.088(7) 0.041(5) 0.008(6) 0.004(5)
C20 0.046(4) 0.061(5) 0.044(4) 0.024(4) 0.007(4) 0.006(4)
C62 0.043(5) 0.070(5) 0.043(5) -0.006(4) -0.004(4) -0.004(4)
C23 0.088(7) 0.099(7) 0.055(6) 0.033(6) -0.016(5) 0.000(6)
C33 0.077(7) 0.097(8) 0.103(9) -0.025(7) 0.006(7) 0.027(6)
C31 0.063(5) 0.057(5) 0.065(5) -0.019(4) 0.018(5) 0.007(4)
C61 0.060(6) 0.079(7) 0.085(8) -0.024(6) 0.012(6) -0.010(5)
C52 0.084(6) 0.049(5) 0.155(8) 0.034(5) -0.007(6) -0.003(5)
C21 0.084(7) 0.094(8) 0.069(7) 0.038(6) 0.034(6) 0.033(6)
C34 0.128(7) 0.069(5) 0.103(6) -0.042(5) 0.038(5) -0.008(5)
C32 0.141(10) 0.098(8) 0.056(6) 0.007(6) 0.041(7) 0.019(7)
C51 0.111(8) 0.069(6) 0.284(13) 0.030(7) -0.111(8) -0.016(6)

loop_
_atom_type_symbol
_atom_type_description
_atom_type_scat_dispersion_real
_atom_type_scat_dispersion_imag
_atom_type_scat_source
C C 0.0033 0.0016 'International Tables Vol C Tables 4.2.6.8 and 6.1.1.4'
H H 0.0000 0.0000 'International Tables Vol C Tables 4.2.6.8 and 6.1.1.4'
N N 0.0061 0.0033 'International Tables Vol C Tables 4.2.6.8 and 6.1.1.4'
O O 0.0106 0.0060 'International Tables Vol C Tables 4.2.6.8 and 6.1.1.4'

loop_
_geom_angle_atom_site_label_1
_geom_angle_atom_site_label_2
_geom_angle_atom_site_label_3
_geom_angle
C12 N2 C24 125.9(5)
C12 N2 H2 116(3)
C24 N2 H2 118(2)
C11 N1 C13 126.5(5)
C11 N1 H1 111(3)
C13 N1 H1 123(3)
C19 O4 C20 118.9(4)
C19 N3 C18 120.7(5)
C19 N3 H3 115(4)
C18 N3 H3 119(4)
C30 O6 C31 119.9(4)
C14 C13 C18 120.1(5)
C14 C13 N1 122.7(6)
C18 C13 N1 117.2(5)
C11 C4 C2 118.0(5)
C11 C4 C6 120.9(5)
C2 C4 C6 121.1(5)
C29 C24 C25 120.2(5)
C29 C24 N2 116.6(5)
C25 C24 N2 123.2(5)
C62 O61 H61 105(4)
C30 N4 C29 121.1(5)
C30 N4 H4 119(3)
C29 N4 H4 120(3)
N1 C11 C4 123.8(5)
N1 C11 H11 120(2)
C4 C11 H11 116(2)
C13 C14 C15 118.0(6)
C13 C14 H14 121(2)
C15 C14 H14 121(2)
C8 C6 C5 117.1(5)
C8 C6 C4 122.0(5)
C5 C6 C4 120.9(5)
C12 C3 C1 119.2(5)
C12 C3 C5 120.8(5)
C1 C3 C5 119.9(5)
C17 C18 C13 119.8(5)
C17 C18 N3 118.9(6)
C13 C18 N3 121.1(5)
C7 C5 C6 119.0(5)
C7 C5 C3 121.1(5)
C6 C5 C3 119.8(5)
O1 C2 C4 124.6(5)
O1 C2 C1 117.5(5)
C4 C2 C1 117.8(5)
C10 C8 C6 122.5(6)
C10 C8 H8 115(2)
C6 C8 H8 122(2)
N2 C12 C3 123.0(6)
N2 C12 H12 117(3)
C3 C12 H12 119(3)
O2 C1 C3 123.3(5)
O2 C1 C2 116.5(5)
C3 C1 C2 120.1(5)
C52 O51 H51 113(4)
O3 C19 O4 126.6(5)
O3 C19 N3 125.8(6)
O4 C19 N3 107.5(5)
C24 C29 C28 119.5(5)
C24 C29 N4 120.4(5)
C28 C29 N4 120.1(5)
C26 C25 C24 119.6(6)
C26 C25 H25 117(2)
C24 C25 H25 123(2)
C28 C27 C26 119.3(6)
C28 C27 H27 119(3)
C26 C27 H27 122(3)
C27 C28 C29 120.5(6)
C27 C28 H28 125(2)
C29 C28 H28 115(2)
C15 C16 C17 119.0(6)
C15 C16 H16 120(2)
C17 C16 H16 121(2)
C8 C10 C9 120.0(6)
C8 C10 H10 119(2)
C9 C10 H10 121(2)
C16 C17 C18 120.8(6)
C16 C17 H17 121(2)
C18 C17 H17 118(2)
C16 C15 C14 122.3(6)
C16 C15 H15 122(3)
C14 C15 H15 115(3)
C25 C26 C27 120.9(6)
C25 C26 H26 122(3)
C27 C26 H26 117(3)
C9 C7 C5 122.2(6)
C9 C7 H7 117(2)
C5 C7 H7 121(2)
O5 C30 O6 125.2(5)
O5 C30 N4 125.1(5)
O6 C30 N4 109.7(5)
C7 C9 C10 118.9(6)
C7 C9 H9 119(3)
C10 C9 H9 122(3)
C20 C22 H22A 107(4)
C20 C22 H22B 107(3)
H22A C22 H22B 105(5)
C20 C22 H22C 108(4)
H22A C22 H22C 111(5)
H22B C22 H22C 118(5)
O4 C20 C22 110.7(5)
O4 C20 C21 108.1(5)
C22 C20 C21 113.6(7)
O4 C20 C23 101.5(5)
C22 C20 C23 112.5(7)
C21 C20 C23 109.7(7)
O61 C62 C61 109.3(7)
O61 C62 H62A 109(3)
C61 C62 H62A 107(3)
O61 C62 H62B 109(4)
C61 C62 H62B 112(4)
H62A C62 H62B 110(5)
C20 C23 H23B 110(3)
C20 C23 H23C 111(4)
H23B C23 H23C 97(5)
C20 C23 H23A 112(4)
H23B C23 H23A 123(5)
H23C C23 H23A 103(5)
C31 C33 H33C 110(3)
C31 C33 H33A 104(4)
H33C C33 H33A 105(5)
C31 C33 H33B 127(4)
H33C C33 H33B 97(5)
H33A C33 H33B 113(6)
O6 C31 C33 108.6(7)
O6 C31 C32 110.5(6)
C33 C31 C32 115.4(8)
O6 C31 C34 100.6(5)
C33 C31 C34 110.3(6)
C32 C31 C34 110.4(7)
C62 C61 H61A 102(4)
C62 C61 H61B 119(4)
H61A C61 H61B 111(5)
C62 C61 H61C 111(5)
H61A C61 H61C 108(6)
H61B C61 H61C 106(6)
O51 C52 C51 120.7(6)
O51 C52 H52A 107.2
C51 C52 H52A 107.2
O51 C52 H52B 107.2
C51 C52 H52B 107.2
H52A C52 H52B 106.8
C20 C21 H21A 108(3)
C20 C21 H21B 110(4)
H21A C21 H21B 110(5)
C20 C21 H21C 104(6)
H21A C21 H21C 106(7)
H21B C21 H21C 119(7)
C31 C34 H34A 109.5
C31 C34 H34B 109.5
H34A C34 H34B 109.5
C31 C34 H34C 109.5
H34A C34 H34C 109.5
H34B C34 H34C 109.5
C31 C32 H32B 110(4)
C31 C32 H32A 114(4)
H32B C32 H32A 105(6)
C31 C32 H32C 113(6)
H32B C32 H32C 112(7)
H32A C32 H32C 102(7)
C52 C51 H51A 109.5
C52 C51 H51B 109.5
H51A C51 H51B 109.5
C52 C51 H51C 109.5
H51A C51 H51C 109.5
H51B C51 H51C 109.5

loop_
_geom_bond_atom_site_label_1
_geom_bond_atom_site_label_2
_geom_bond_distance
O2 C1 1.268(5)
N2 C12 1.338(6)
N2 C24 1.421(6)
N2 H2 1.01(5)
N1 C11 1.322(6)
N1 C13 1.416(6)
N1 H1 0.95(5)
O3 C19 1.199(6)
O4 C19 1.353(6)
O4 C20 1.465(5)
O1 C2 1.254(5)
N3 C19 1.375(6)
N3 C18 1.428(6)
N3 H3 0.80(4)
O6 C30 1.348(6)
O6 C31 1.479(6)
C13 C14 1.392(7)
C13 C18 1.395(6)
C4 C11 1.400(6)
C4 C2 1.430(7)
C4 C6 1.461(6)
C24 C29 1.389(6)
C24 C25 1.394(6)
O61 C62 1.438(7)
O61 H61 0.86(5)
N4 C30 1.357(6)
N4 C29 1.421(6)
N4 H4 0.96(5)
C11 H11 0.95(4)
C14 C15 1.405(7)
C14 H14 1.10(5)
O5 C30 1.219(6)
C6 C8 1.407(6)
C6 C5 1.410(6)
C3 C12 1.379(6)
C3 C1 1.426(7)
C3 C5 1.482(6)
C18 C17 1.390(6)
C5 C7 1.399(7)
C2 C1 1.510(6)
C8 C10 1.371(7)
C8 H8 1.00(4)
C12 H12 0.98(4)
O51 C52 1.365(7)
O51 H51 0.83(5)
C29 C28 1.390(6)
C25 C26 1.377(7)
C25 H25 0.98(4)
C27 C28 1.389(7)
C27 C26 1.389(7)
C27 H27 0.95(4)
C28 H28 1.04(4)
C16 C15 1.364(7)
C16 C17 1.380(7)
C16 H16 1.08(4)
C10 C9 1.382(7)
C10 H10 0.99(4)
C17 H17 0.99(4)
C15 H15 0.96(5)
C26 H26 0.99(5)
C7 C9 1.375(7)
C7 H7 0.96(3)
C9 H9 1.04(5)
C22 C20 1.513(8)
C22 H22A 0.91(5)
C22 H22B 1.07(6)
C22 H22C 1.07(7)
C20 C21 1.523(9)
C20 C23 1.528(9)
C62 C61 1.512(10)
C62 H62A 1.21(5)
C62 H62B 0.92(6)
C23 H23B 0.97(5)
C23 H23C 0.97(5)
C23 H23A 1.08(7)
C33 C31 1.495(10)
C33 H33C 1.21(6)
C33 H33A 0.90(6)
C33 H33B 1.09(6)
C31 C32 1.515(10)
C31 C34 1.546(7)
C61 H61A 0.98(7)
C61 H61B 1.14(7)
C61 H61C 0.84(5)
C52 C51 1.374(8)
C52 H52A 0.9700
C52 H52B 0.9700
C21 H21A 1.00(6)
C21 H21B 0.97(6)
C21 H21C 0.87(8)
C34 H34A 0.9600
C34 H34B 0.9600
C34 H34C 0.9600
C32 H32B 0.97(6)
C32 H32A 1.07(9)
C32 H32C 1.02(10)
C51 H51A 0.9600
C51 H51B 0.9600
C51 H51C 0.9600

loop_
_geom_torsion_atom_site_label_1
_geom_torsion_atom_site_label_2
_geom_torsion_atom_site_label_3
_geom_torsion_atom_site_label_4
_geom_torsion
C11 N1 C13 C14 -10.3(7)
C11 N1 C13 C18 171.5(5)
C12 N2 C24 C29 -178.0(5)
C12 N2 C24 C25 0.6(7)
C13 N1 C11 C4 -177.3(5)
C2 C4 C11 N1 3.9(7)
C6 C4 C11 N1 -178.8(4)
C18 C13 C14 C15 1.3(7)
N1 C13 C14 C15 -176.8(4)
C11 C4 C6 C8 7.9(7)
C2 C4 C6 C8 -174.9(5)
C11 C4 C6 C5 -172.7(5)
C2 C4 C6 C5 4.5(7)
C14 C13 C18 C17 -2.8(7)
N1 C13 C18 C17 175.4(4)
C14 C13 C18 N3 -177.9(5)
N1 C13 C18 N3 0.3(7)
C19 N3 C18 C17 115.3(5)
C19 N3 C18 C13 -69.4(6)
C8 C6 C5 C7 -6.0(7)
C4 C6 C5 C7 174.6(5)
C8 C6 C5 C3 175.8(4)
C4 C6 C5 C3 -3.7(7)
C12 C3 C5 C7 10.6(7)
C1 C3 C5 C7 -173.7(5)
C12 C3 C5 C6 -171.2(5)
C1 C3 C5 C6 4.5(7)
C11 C4 C2 O1 -5.9(7)
C6 C4 C2 O1 176.7(5)
C11 C4 C2 C1 171.6(4)
C6 C4 C2 C1 -5.7(7)
C5 C6 C8 C10 4.3(8)
C4 C6 C8 C10 -176.2(5)
C24 N2 C12 C3 -179.9(4)
C1 C3 C12 N2 3.2(7)
C5 C3 C12 N2 178.9(4)
C12 C3 C1 O2 -7.3(7)
C5 C3 C1 O2 177.0(4)
C12 C3 C1 C2 169.9(4)
C5 C3 C1 C2 -5.9(7)
O1 C2 C1 O2 1.6(7)
C4 C2 C1 O2 -176.1(4)
O1 C2 C1 C3 -175.8(4)
C4 C2 C1 C3 6.5(7)
C20 O4 C19 O3 -10.8(7)
C20 O4 C19 N3 170.8(4)
C18 N3 C19 O3 8.1(8)
C18 N3 C19 O4 -173.4(4)
C25 C24 C29 C28 -0.3(7)
N2 C24 C29 C28 178.3(4)
C25 C24 C29 N4 180.0(4)
N2 C24 C29 N4 -1.4(7)
C30 N4 C29 C24 111.7(5)
C30 N4 C29 C28 -68.0(7)
C29 C24 C25 C26 0.7(7)
N2 C24 C25 C26 -177.9(4)
C26 C27 C28 C29 -0.2(8)
C24 C29 C28 C27 0.1(7)
N4 C29 C28 C27 179.8(5)
C6 C8 C10 C9 -0.7(9)
C15 C16 C17 C18 1.1(8)
C13 C18 C17 C16 1.6(7)
N3 C18 C17 C16 176.8(5)
C17 C16 C15 C14 -2.7(8)
C13 C14 C15 C16 1.5(8)
C24 C25 C26 C27 -0.8(7)
C28 C27 C26 C25 0.5(8)
C6 C5 C7 C9 4.3(8)
C3 C5 C7 C9 -177.4(5)
C31 O6 C30 O5 -17.5(8)
C31 O6 C30 N4 162.3(5)
C29 N4 C30 O5 -0.7(8)
C29 N4 C30 O6 179.5(4)
C5 C7 C9 C10 -0.6(9)
C8 C10 C9 C7 -1.3(9)
C19 O4 C20 C22 63.7(7)
C19 O4 C20 C21 -61.3(7)
C19 O4 C20 C23 -176.7(5)
C30 O6 C31 C33 -57.3(8)
C30 O6 C31 C32 70.2(8)
C30 O6 C31 C34 -173.2(5)

loop_
_cod_related_entry_id
_cod_related_entry_database
_cod_related_entry_code
1 ChemSpider 21199981
